data_4330773
loop_
_publ_author_name
'Wei-Qiu Kan'
'Jin Yang'
'Ying-Ying Liu'
'Jian-Fang Ma'

_publ_contact_author_address
;
Department of Chemistry
Northeast Normal University
Changchun 130024
P.R.China
;
_publ_contact_author_email jianfangma@yahoo.com.cn
_publ_contact_author_fax +86-431-85098620
_publ_contact_author_name 'Jian-Fang Ma'
_publ_contact_author_phone +86-431-85098620
_publ_section_title
;
 Series of Inorganic-Organic Hybrid Materials Constructed From
 Octamolybdates and Metal-Organic Frameworks: Syntheses, Structures, and
 Physical Properties
;
_journal_name_full 'Inorganic Chemistry'
_journal_page_first 11266
_journal_page_last 11278
_journal_paper_doi 10.1021/ic300134z
_journal_volume 51
_journal_year 2012
_chemical_formula_moiety 'C30 H24 Ag2 Mo4 N16 O13, 0.5(H2 O)'
_chemical_formula_sum 'C30 H25 Ag2 Mo4 N16 O13.5'
_chemical_formula_weight 1425.16
_chemical_name_systematic
;
 ?
;
_space_group_IT_number 2
_symmetry_cell_setting triclinic
_symmetry_space_group_name_Hall '-P 1'
_symmetry_space_group_name_H-M 'P -1'
_atom_sites_solution_hydrogens geom
_atom_sites_solution_primary direct
_atom_sites_solution_secondary difmap
_audit_creation_method SHELXL-97
_cell_angle_alpha 71.638(5)
_cell_angle_beta 75.025(5)
_cell_angle_gamma 63.005(5)
_cell_formula_units_Z 2
_cell_length_a 13.029(5)
_cell_length_b 13.059(5)
_cell_length_c 13.811(5)
_cell_measurement_reflns_used 3987
_cell_measurement_temperature 293(2)
_cell_measurement_theta_max 29.1179
_cell_measurement_theta_min 2.9874
_cell_volume 1968.7(13)
_computing_cell_refinement CrysAlis
_computing_data_collection 'CrysAlis (Oxford Diffraction, 2006)'
_computing_data_reduction CrysAlis
_computing_structure_refinement 'SHELXL-97 (Sheldrick, 1997)'
_computing_structure_solution 'SHELXL-97 (Sheldrick, 1997)'
_diffrn_ambient_temperature 293(2)
_diffrn_detector_area_resol_mean 10.0
_diffrn_measured_fraction_theta_full 0.992
_diffrn_measured_fraction_theta_max 0.992
_diffrn_measurement_device_type 'Oxford Diffraction Gemini R Ultra'
_diffrn_measurement_method '\w scan'
_diffrn_radiation_monochromator graphite
_diffrn_radiation_source 'fine-focus sealed tube'
_diffrn_radiation_type MoK\a
_diffrn_radiation_wavelength 0.71069
_diffrn_reflns_av_R_equivalents 0.0327
_diffrn_reflns_av_sigmaI/netI 0.0605
_diffrn_reflns_limit_h_max 12
_diffrn_reflns_limit_h_min -15
_diffrn_reflns_limit_k_max 13
_diffrn_reflns_limit_k_min -15
_diffrn_reflns_limit_l_max 16
_diffrn_reflns_limit_l_min -16
_diffrn_reflns_number 13006
_diffrn_reflns_theta_full 25.35
_diffrn_reflns_theta_max 25.35
_diffrn_reflns_theta_min 2.99
_exptl_absorpt_coefficient_mu 2.299
_exptl_absorpt_correction_T_max 1.00000
_exptl_absorpt_correction_T_min 0.95826
_exptl_absorpt_correction_type multi-scan
_exptl_absorpt_process_details
;
CrysAlis (Oxford Diffraction, 2006)
;
_exptl_crystal_colour colorless
_exptl_crystal_density_diffrn 2.404
_exptl_crystal_description block
_exptl_crystal_F_000 1374
_exptl_crystal_size_max 0.22
_exptl_crystal_size_mid 0.20
_exptl_crystal_size_min 0.18
_refine_diff_density_max 1.823
_refine_diff_density_min -1.739
_refine_diff_density_rms 0.114
_refine_ls_extinction_method none
_refine_ls_goodness_of_fit_ref 1.011
_refine_ls_hydrogen_treatment constr
_refine_ls_matrix_type full
_refine_ls_number_parameters 595
_refine_ls_number_reflns 7141
_refine_ls_number_restraints 0
_refine_ls_restrained_S_all 1.011
_refine_ls_R_factor_all 0.0674
_refine_ls_R_factor_gt 0.0413
_refine_ls_shift/su_max 0.001
_refine_ls_shift/su_mean 0.000
_refine_ls_structure_factor_coef Fsqd
_refine_ls_weighting_details 'calc w=1/[\s^2^(Fo^2^)+(0.0270P)^2^+1.6947P] where P=(Fo^2^+2Fc^2^)/3'
_refine_ls_weighting_scheme calc
_refine_ls_wR_factor_gt 0.0740
_refine_ls_wR_factor_ref 0.0842
_reflns_number_gt 5234
_reflns_number_total 7141
_reflns_threshold_expression >2\s(I)
_cod_data_source_file ic300134z_si_002_5.cif
_cod_data_source_block compound-5
_cod_original_sg_symbol_Hall -p1
_cod_original_formula_sum 'C30 H25 Ag2 Mo4 N16 O13.50'
_cod_database_code 4330773

loop_
_symmetry_equiv_pos_as_xyz
'x, y, z'
'-x, -y, -z'

loop_
_atom_site_label
_atom_site_type_symbol
_atom_site_fract_x
_atom_site_fract_y
_atom_site_fract_z
_atom_site_U_iso_or_equiv
_atom_site_adp_type
_atom_site_occupancy
_atom_site_symmetry_multiplicity
_atom_site_calc_flag
_atom_site_refinement_flags
Ag1 Ag 0.30921(5) -0.42742(4) -0.10673(4) 0.04664(15) Uani 1 1 d .
Ag2 Ag 0.15727(7) -0.17745(7) 0.30607(5) 0.0816(2) Uani 1 1 d .
Mo1 Mo 0.48287(4) -0.78374(4) -0.14294(4) 0.02999(13) Uani 1 1 d .
Mo2 Mo 0.39082(5) -0.91414(5) -0.24810(4) 0.04026(15) Uani 1 1 d .
Mo3 Mo 0.56520(4) -1.16987(4) -0.12147(4) 0.03485(14) Uani 1 1 d .
Mo4 Mo 0.34878(4) -0.96600(4) 0.02147(4) 0.02768(13) Uani 1 1 d .
C1 C 0.2216(5) -0.4741(5) 0.1229(4) 0.0374(15) Uani 1 1 d .
H1 H 0.1671 -0.4849 0.0995 0.045 Uiso 1 1 calc R
C2 C 0.2170(5) -0.4938(5) 0.2272(4) 0.0376(15) Uani 1 1 d .
H2 H 0.1610 -0.5172 0.2727 0.045 Uiso 1 1 calc R
C3 C 0.2967(5) -0.4784(4) 0.2633(4) 0.0283(13) Uani 1 1 d .
C4 C 0.3787(5) -0.4452(4) 0.1914(4) 0.0311(13) Uani 1 1 d .
H4 H 0.4351 -0.4353 0.2128 0.037 Uiso 1 1 calc R
C5 C 0.3764(5) -0.4270(5) 0.0883(4) 0.0312(13) Uani 1 1 d .
H5 H 0.4315 -0.4041 0.0408 0.037 Uiso 1 1 calc R
C6 C 0.2990(5) -0.4869(5) 0.3709(4) 0.0306(13) Uani 1 1 d .
C7 C 0.2698(5) -0.6765(5) 0.4670(5) 0.0383(15) Uani 1 1 d .
H7A H 0.3004 -0.7024 0.4029 0.046 Uiso 1 1 calc R
H7B H 0.3145 -0.7382 0.5197 0.046 Uiso 1 1 calc R
C8 C 0.0826(6) -0.6612(6) 0.5859(6) 0.059(2) Uani 1 1 d .
H8 H 0.1053 -0.6666 0.6465 0.071 Uiso 1 1 calc R
C9 C -0.0110(6) -0.6440(6) 0.4772(7) 0.0552(19) Uani 1 1 d .
H9 H -0.0723 -0.6354 0.4483 0.066 Uiso 1 1 calc R
C10 C 0.3231(5) -0.4530(5) 0.5011(4) 0.0298(13) Uani 1 1 d .
C11 C 0.3490(5) -0.3964(5) 0.5628(4) 0.0293(13) Uani 1 1 d .
C12 C 0.3979(5) -0.3152(5) 0.5159(4) 0.0346(14) Uani 1 1 d .
H12 H 0.4162 -0.2963 0.4447 0.041 Uiso 1 1 calc R
C13 C 0.4186(5) -0.2636(5) 0.5762(5) 0.0406(15) Uani 1 1 d .
H13 H 0.4518 -0.2092 0.5465 0.049 Uiso 1 1 calc R
C14 C 0.3900(5) -0.2926(5) 0.6815(5) 0.0400(15) Uani 1 1 d .
H14 H 0.4035 -0.2560 0.7218 0.048 Uiso 1 1 calc R
C15 C 0.3240(5) -0.4220(5) 0.6692(4) 0.0351(14) Uani 1 1 d .
H15 H 0.2920 -0.4772 0.7010 0.042 Uiso 1 1 calc R
C16 C 0.0134(5) -0.1628(5) 0.1457(5) 0.0367(15) Uani 1 1 d .
H16 H -0.0448 -0.1641 0.2011 0.044 Uiso 1 1 calc R
C17 C -0.0069(5) -0.1534(5) 0.0496(4) 0.0317(13) Uani 1 1 d .
H17 H -0.0773 -0.1491 0.0409 0.038 Uiso 1 1 calc R
C18 C 0.0782(5) -0.1503(4) -0.0339(4) 0.0256(12) Uani 1 1 d .
C19 C 0.1788(5) -0.1511(5) -0.0173(4) 0.0289(13) Uani 1 1 d .
H19 H 0.2362 -0.1438 -0.0719 0.035 Uiso 1 1 calc R
C20 C 0.1920(5) -0.1630(5) 0.0809(4) 0.0305(13) Uani 1 1 d .
H20 H 0.2612 -0.1663 0.0916 0.037 Uiso 1 1 calc R
C21 C 0.0675(5) -0.1444(4) -0.1395(4) 0.0273(12) Uani 1 1 d .
C22 C -0.0400(5) -0.2771(5) -0.1069(5) 0.0387(15) Uani 1 1 d .
H22A H -0.1199 -0.2419 -0.1202 0.046 Uiso 1 1 calc R
H22B H -0.0409 -0.2870 -0.0341 0.046 Uiso 1 1 calc R
C23 C -0.0055(6) -0.4280(6) -0.1974(5) 0.0485(17) Uani 1 1 d .
H23 H -0.0675 -0.3832 -0.2353 0.058 Uiso 1 1 calc R
C24 C 0.1389(6) -0.5613(6) -0.1367(6) 0.0544(19) Uani 1 1 d .
H24 H 0.2014 -0.6341 -0.1237 0.065 Uiso 1 1 calc R
C25 C 0.0896(5) -0.1127(5) -0.3012(4) 0.0312(13) Uani 1 1 d .
C26 C 0.1300(5) -0.0741(5) -0.4103(4) 0.0290(13) Uani 1 1 d .
C27 C 0.1820(5) 0.0051(5) -0.4428(5) 0.0407(15) Uani 1 1 d .
H27 H 0.1893 0.0384 -0.3960 0.049 Uiso 1 1 calc R
C28 C 0.2224(6) 0.0337(5) -0.5455(5) 0.0463(17) Uani 1 1 d .
H28 H 0.2563 0.0878 -0.5690 0.056 Uiso 1 1 calc R
C29 C 0.2127(6) -0.0180(5) -0.6131(5) 0.0457(16) Uani 1 1 d .
H29 H 0.2424 0.0003 -0.6820 0.055 Uiso 1 1 calc R
C30 C 0.1217(5) -0.1206(5) -0.4830(4) 0.0339(14) Uani 1 1 d .
H30 H 0.0861 -0.1733 -0.4613 0.041 Uiso 1 1 calc R
N1 N 0.2983(4) -0.4409(4) 0.0537(3) 0.0298(11) Uani 1 1 d .
N2 N 0.3217(4) -0.4124(4) 0.3981(3) 0.0355(12) Uani 1 1 d .
N3 N 0.2858(4) -0.5698(4) 0.4549(4) 0.0324(11) Uani 1 1 d .
N4 N 0.1501(4) -0.6616(4) 0.4947(4) 0.0351(12) Uani 1 1 d .
N5 N 0.0888(5) -0.6489(5) 0.4223(4) 0.0486(14) Uani 1 1 d .
N6 N -0.0192(5) -0.6522(5) 0.5788(5) 0.0619(17) Uani 1 1 d .
N7 N 0.3009(4) -0.5488(4) 0.5404(3) 0.0339(11) Uani 1 1 d .
N8 N 0.3438(4) -0.3711(4) 0.7277(4) 0.0348(12) Uani 1 1 d .
N9 N 0.1125(4) -0.1702(4) 0.1626(4) 0.0335(11) Uani 1 1 d .
N10 N 0.1154(4) -0.0903(4) -0.2228(3) 0.0296(11) Uani 1 1 d .
N11 N 0.0159(4) -0.2000(4) -0.1659(4) 0.0313(11) Uani 1 1 d .
N12 N 0.0300(4) -0.1797(4) -0.2706(4) 0.0350(12) Uani 1 1 d .
N13 N 0.0193(4) -0.3908(4) -0.1325(4) 0.0319(11) Uani 1 1 d .
N14 N 0.1151(4) -0.4761(4) -0.0910(4) 0.0444(13) Uani 1 1 d .
N15 N 0.0672(6) -0.5356(5) -0.2025(5) 0.0615(17) Uani 1 1 d .
N16 N 0.1614(4) -0.0947(4) -0.5829(4) 0.0401(13) Uani 1 1 d .
O1 O 0.4232(3) -0.6418(3) -0.1291(3) 0.0400(10) Uani 1 1 d .
O2 O 0.3559(3) -0.8171(3) 0.0080(3) 0.0313(9) Uani 1 1 d .
O3 O 0.5733(3) -0.8666(3) -0.0245(3) 0.0301(9) Uani 1 1 d .
O4 O 0.6004(3) -0.7940(3) -0.2349(3) 0.0417(10) Uani 1 1 d .
O5 O 0.3715(3) -0.7749(3) -0.2134(3) 0.0369(10) Uani 1 1 d .
O6 O 0.2723(4) -0.8702(4) -0.3048(4) 0.0621(14) Uani 1 1 d .
O7 O 0.5006(4) -0.9164(4) -0.3476(3) 0.0612(13) Uani 1 1 d .
O8 O 0.2826(3) -0.9228(3) -0.0878(3) 0.0375(10) Uani 1 1 d .
O9 O 0.4364(3) -1.0797(3) -0.1960(3) 0.0413(10) Uani 1 1 d .
O10 O 0.6803(4) -1.1766(4) -0.2153(3) 0.0546(12) Uani 1 1 d .
O11 O 0.5627(4) -1.3047(3) -0.0931(4) 0.0518(12) Uani 1 1 d .
O12 O 0.4872(3) -1.0229(3) 0.1071(3) 0.0294(9) Uani 1 1 d .
O13 O 0.2401(3) -0.9642(3) 0.1199(3) 0.0391(10) Uani 1 1 d .
O1W O 0.4607(18) -0.9242(17) -0.5410(18) 0.191(9) Uani 0.50 1 d P

loop_
_atom_site_aniso_label
_atom_site_aniso_U_11
_atom_site_aniso_U_22
_atom_site_aniso_U_33
_atom_site_aniso_U_23
_atom_site_aniso_U_13
_atom_site_aniso_U_12
Ag1 0.0595(4) 0.0528(3) 0.0235(3) -0.0133(2) -0.0068(2) -0.0158(3)
Ag2 0.1018(5) 0.1124(5) 0.0441(4) -0.0420(4) -0.0142(4) -0.0372(4)
Mo1 0.0263(3) 0.0225(2) 0.0337(3) 0.0008(2) 0.0002(2) -0.0107(2)
Mo2 0.0435(4) 0.0409(3) 0.0352(3) -0.0011(3) -0.0094(3) -0.0190(3)
Mo3 0.0318(3) 0.0293(3) 0.0367(3) -0.0080(2) 0.0035(2) -0.0107(2)
Mo4 0.0164(3) 0.0225(2) 0.0354(3) -0.0016(2) 0.0021(2) -0.0068(2)
C1 0.044(4) 0.050(4) 0.026(3) -0.010(3) -0.004(3) -0.025(3)
C2 0.040(4) 0.054(4) 0.026(3) -0.007(3) 0.004(3) -0.031(3)
C3 0.033(3) 0.029(3) 0.025(3) -0.002(2) -0.004(3) -0.016(3)
C4 0.030(3) 0.029(3) 0.032(4) -0.006(3) -0.008(3) -0.009(3)
C5 0.033(3) 0.039(3) 0.023(3) -0.007(3) 0.002(3) -0.019(3)
C6 0.031(3) 0.041(3) 0.021(3) -0.003(3) -0.004(3) -0.018(3)
C7 0.034(4) 0.036(3) 0.042(4) -0.004(3) -0.002(3) -0.016(3)
C8 0.050(5) 0.071(5) 0.040(5) -0.002(4) 0.001(4) -0.021(4)
C9 0.037(4) 0.058(4) 0.079(6) -0.016(4) -0.008(4) -0.026(4)
C10 0.028(3) 0.041(3) 0.021(3) -0.004(3) 0.000(3) -0.018(3)
C11 0.024(3) 0.040(3) 0.021(3) -0.009(3) -0.004(3) -0.010(3)
C12 0.028(3) 0.048(4) 0.022(3) -0.005(3) -0.004(3) -0.013(3)
C13 0.037(4) 0.049(4) 0.037(4) -0.006(3) -0.003(3) -0.022(3)
C14 0.041(4) 0.041(4) 0.043(4) -0.013(3) -0.015(3) -0.013(3)
C15 0.042(4) 0.047(4) 0.018(3) -0.004(3) -0.006(3) -0.020(3)
C16 0.040(4) 0.044(4) 0.031(4) -0.019(3) 0.013(3) -0.022(3)
C17 0.027(3) 0.039(3) 0.033(4) -0.015(3) 0.004(3) -0.016(3)
C18 0.032(3) 0.024(3) 0.020(3) -0.008(2) -0.003(3) -0.010(2)
C19 0.030(3) 0.035(3) 0.027(3) -0.013(3) 0.005(3) -0.018(3)
C20 0.034(3) 0.031(3) 0.031(3) -0.010(3) -0.004(3) -0.016(3)
C21 0.025(3) 0.026(3) 0.026(3) -0.007(2) 0.001(3) -0.008(2)
C22 0.035(4) 0.041(3) 0.039(4) -0.010(3) 0.006(3) -0.020(3)
C23 0.046(4) 0.053(4) 0.058(5) -0.015(4) -0.016(4) -0.023(4)
C24 0.034(4) 0.039(4) 0.085(6) -0.021(4) 0.008(4) -0.014(3)
C25 0.029(3) 0.029(3) 0.034(4) -0.013(3) -0.007(3) -0.005(3)
C26 0.024(3) 0.033(3) 0.029(3) -0.011(3) -0.005(3) -0.008(3)
C27 0.044(4) 0.046(4) 0.035(4) -0.013(3) -0.007(3) -0.018(3)
C28 0.058(5) 0.044(4) 0.036(4) -0.007(3) -0.004(3) -0.023(3)
C29 0.050(4) 0.047(4) 0.026(4) -0.002(3) 0.001(3) -0.014(3)
C30 0.035(4) 0.034(3) 0.033(4) -0.010(3) -0.009(3) -0.010(3)
N1 0.037(3) 0.030(2) 0.021(3) -0.009(2) -0.002(2) -0.011(2)
N2 0.044(3) 0.047(3) 0.020(3) -0.005(2) 0.002(2) -0.028(3)
N3 0.035(3) 0.037(3) 0.025(3) -0.002(2) -0.003(2) -0.018(2)
N4 0.032(3) 0.036(3) 0.035(3) -0.004(2) 0.000(3) -0.016(2)
N5 0.054(4) 0.054(3) 0.049(4) -0.016(3) -0.006(3) -0.029(3)
N6 0.032(4) 0.073(4) 0.061(5) -0.005(3) 0.008(3) -0.019(3)
N7 0.033(3) 0.047(3) 0.022(3) -0.005(2) -0.003(2) -0.018(2)
N8 0.041(3) 0.042(3) 0.023(3) -0.008(2) -0.009(2) -0.016(2)
N9 0.041(3) 0.037(3) 0.026(3) -0.008(2) -0.004(2) -0.019(2)
N10 0.034(3) 0.033(3) 0.027(3) -0.011(2) -0.003(2) -0.016(2)
N11 0.032(3) 0.034(3) 0.031(3) -0.008(2) -0.005(2) -0.014(2)
N12 0.038(3) 0.038(3) 0.034(3) -0.013(2) -0.004(2) -0.018(2)
N13 0.032(3) 0.029(3) 0.037(3) -0.010(2) -0.005(2) -0.013(2)
N14 0.035(3) 0.045(3) 0.050(4) -0.005(3) -0.009(3) -0.015(3)
N15 0.072(4) 0.060(4) 0.070(5) -0.030(3) -0.002(4) -0.035(4)
N16 0.042(3) 0.049(3) 0.025(3) -0.016(2) -0.008(2) -0.008(3)
O1 0.038(2) 0.0225(19) 0.051(3) -0.0009(19) 0.000(2) -0.0131(18)
O2 0.022(2) 0.0207(18) 0.042(2) -0.0049(17) 0.0018(18) -0.0055(16)
O3 0.025(2) 0.0222(18) 0.037(2) -0.0037(17) 0.0034(18) -0.0101(16)
O4 0.034(2) 0.039(2) 0.044(3) -0.002(2) 0.002(2) -0.0160(19)
O5 0.033(2) 0.030(2) 0.039(2) 0.0039(18) -0.010(2) -0.0111(18)
O6 0.068(3) 0.061(3) 0.063(3) 0.004(3) -0.039(3) -0.028(3)
O7 0.077(4) 0.066(3) 0.040(3) -0.011(2) 0.008(3) -0.038(3)
O8 0.024(2) 0.038(2) 0.045(3) -0.002(2) -0.003(2) -0.0130(18)
O9 0.045(3) 0.041(2) 0.042(3) -0.010(2) -0.009(2) -0.019(2)
O10 0.046(3) 0.061(3) 0.046(3) -0.016(2) 0.014(2) -0.021(2)
O11 0.057(3) 0.031(2) 0.062(3) -0.017(2) 0.001(2) -0.015(2)
O12 0.021(2) 0.0272(19) 0.031(2) -0.0018(17) 0.0019(18) -0.0085(16)
O13 0.029(2) 0.029(2) 0.048(3) -0.0075(19) 0.008(2) -0.0106(18)
O1W 0.18(2) 0.196(18) 0.23(2) -0.115(19) -0.022(16) -0.058(16)

loop_
_atom_type_symbol
_atom_type_description
_atom_type_scat_dispersion_real
_atom_type_scat_dispersion_imag
_atom_type_scat_source
C C 0.0033 0.0016 'International Tables Vol C Tables 4.2.6.8 and 6.1.1.4'
H H 0.0000 0.0000 'International Tables Vol C Tables 4.2.6.8 and 6.1.1.4'
N N 0.0061 0.0033 'International Tables Vol C Tables 4.2.6.8 and 6.1.1.4'
O O 0.0106 0.0060 'International Tables Vol C Tables 4.2.6.8 and 6.1.1.4'
Mo Mo -1.6832 0.6857 'International Tables Vol C Tables 4.2.6.8 and 6.1.1.4'
Ag Ag -0.8971 1.1015 'International Tables Vol C Tables 4.2.6.8 and 6.1.1.4'

loop_
_geom_angle_atom_site_label_1
_geom_angle_atom_site_label_2
_geom_angle_atom_site_label_3
_geom_angle
_geom_angle_site_symmetry_1
_geom_angle_site_symmetry_3
N1 Ag1 N8 160.48(17) . 1_554
N1 Ag1 O1 104.86(15) . .
N8 Ag1 O1 87.22(15) 1_554 .
N16 Ag2 N9 152.11(18) 1_556 .
O4 Mo1 O1 105.29(18) . .
O4 Mo1 O5 103.44(19) . .
O1 Mo1 O5 99.67(17) . .
O4 Mo1 O3 95.56(18) . .
O1 Mo1 O3 100.47(17) . .
O5 Mo1 O3 147.45(15) . .
O4 Mo1 O12 96.13(15) . 2_635
O1 Mo1 O12 158.26(16) . 2_635
O5 Mo1 O12 78.56(14) . 2_635
O3 Mo1 O12 73.28(13) . 2_635
O4 Mo1 O2 164.62(16) . .
O1 Mo1 O2 85.33(16) . .
O5 Mo1 O2 85.28(15) . .
O3 Mo1 O2 71.22(14) . .
O12 Mo1 O2 72.93(12) 2_635 .
O4 Mo1 Mo4 85.34(13) . 2_635
O1 Mo1 Mo4 135.39(14) . 2_635
O5 Mo1 Mo4 120.18(11) . 2_635
O3 Mo1 Mo4 34.92(10) . 2_635
O12 Mo1 Mo4 41.64(9) 2_635 2_635
O2 Mo1 Mo4 79.31(8) . 2_635
O6 Mo2 O7 104.8(2) . .
O6 Mo2 O9 104.29(19) . .
O7 Mo2 O9 98.9(2) . .
O6 Mo2 O5 104.02(19) . .
O7 Mo2 O5 97.30(19) . .
O9 Mo2 O5 142.33(16) . .
O6 Mo2 O8 91.2(2) . .
O7 Mo2 O8 163.92(19) . .
O9 Mo2 O8 78.16(16) . .
O5 Mo2 O8 76.93(15) . .
O11 Mo3 O10 104.7(2) . .
O11 Mo3 O9 99.74(19) . .
O10 Mo3 O9 102.7(2) . .
O11 Mo3 O2 102.54(18) . 2_635
O10 Mo3 O2 95.74(19) . 2_635
O9 Mo3 O2 146.33(15) . 2_635
O11 Mo3 O3 87.33(17) . 2_635
O10 Mo3 O3 164.19(17) . 2_635
O9 Mo3 O3 85.00(16) . 2_635
O2 Mo3 O3 71.24(14) 2_635 2_635
O11 Mo3 O12 158.19(18) . 2_635
O10 Mo3 O12 97.03(17) . 2_635
O9 Mo3 O12 77.35(14) . 2_635
O2 Mo3 O12 72.57(13) 2_635 2_635
O3 Mo3 O12 70.91(12) 2_635 2_635
O13 Mo4 O8 103.97(19) . .
O13 Mo4 O2 101.59(16) . .
O8 Mo4 O2 96.64(16) . .
O13 Mo4 O3 100.73(16) . 2_635
O8 Mo4 O3 97.05(16) . 2_635
O2 Mo4 O3 150.06(15) . 2_635
O13 Mo4 O12 99.22(17) . .
O8 Mo4 O12 156.80(16) . .
O2 Mo4 O12 79.20(14) . .
O3 Mo4 O12 77.74(14) 2_635 .
O13 Mo4 O12 175.31(16) . 2_635
O8 Mo4 O12 80.60(15) . 2_635
O2 Mo4 O12 78.71(14) . 2_635
O3 Mo4 O12 77.45(13) 2_635 2_635
O12 Mo4 O12 76.20(15) . 2_635
O13 Mo4 Mo1 90.08(13) . 2_635
O8 Mo4 Mo1 133.03(12) . 2_635
O2 Mo4 Mo1 124.50(11) . 2_635
O3 Mo4 Mo1 35.98(11) 2_635 2_635
O12 Mo4 Mo1 45.30(9) . 2_635
O12 Mo4 Mo1 85.94(8) 2_635 2_635
N1 C1 C2 124.1(5) . .
N1 C1 H1 117.9 . .
C2 C1 H1 117.9 . .
C1 C2 C3 118.8(5) . .
C1 C2 H2 120.6 . .
C3 C2 H2 120.6 . .
C2 C3 C4 117.6(5) . .
C2 C3 C6 126.0(5) . .
C4 C3 C6 116.3(5) . .
C5 C4 C3 119.5(5) . .
C5 C4 H4 120.2 . .
C3 C4 H4 120.2 . .
N1 C5 C4 122.6(5) . .
N1 C5 H5 118.7 . .
C4 C5 H5 118.7 . .
N2 C6 N3 109.5(5) . .
N2 C6 C3 122.0(5) . .
N3 C6 C3 128.5(5) . .
N4 C7 N3 113.6(5) . .
N4 C7 H7A 108.8 . .
N3 C7 H7A 108.8 . .
N4 C7 H7B 108.8 . .
N3 C7 H7B 108.8 . .
H7A C7 H7B 107.7 . .
N6 C8 N4 111.2(6) . .
N6 C8 H8 124.4 . .
N4 C8 H8 124.4 . .
N5 C9 N6 115.6(6) . .
N5 C9 H9 122.2 . .
N6 C9 H9 122.2 . .
N7 C10 N2 114.1(5) . .
N7 C10 C11 123.4(5) . .
N2 C10 C11 122.5(5) . .
C12 C11 C15 118.4(5) . .
C12 C11 C10 120.8(5) . .
C15 C11 C10 120.8(5) . .
C13 C12 C11 118.6(5) . .
C13 C12 H12 120.7 . .
C11 C12 H12 120.7 . .
C12 C13 C14 119.5(6) . .
C12 C13 H13 120.2 . .
C14 C13 H13 120.2 . .
N8 C14 C13 122.5(5) . .
N8 C14 H14 118.7 . .
C13 C14 H14 118.7 . .
N8 C15 C11 122.8(5) . .
N8 C15 H15 118.6 . .
C11 C15 H15 118.6 . .
N9 C16 C17 122.8(5) . .
N9 C16 H16 118.6 . .
C17 C16 H16 118.6 . .
C16 C17 C18 119.5(5) . .
C16 C17 H17 120.3 . .
C18 C17 H17 120.3 . .
C19 C18 C17 117.7(5) . .
C19 C18 C21 118.2(5) . .
C17 C18 C21 124.1(5) . .
C20 C19 C18 118.5(5) . .
C20 C19 H19 120.8 . .
C18 C19 H19 120.8 . .
N9 C20 C19 124.4(5) . .
N9 C20 H20 117.8 . .
C19 C20 H20 117.8 . .
N10 C21 N11 109.9(4) . .
N10 C21 C18 123.7(5) . .
N11 C21 C18 126.2(5) . .
N11 C22 N13 111.1(5) . .
N11 C22 H22A 109.4 . .
N13 C22 H22A 109.4 . .
N11 C22 H22B 109.4 . .
N13 C22 H22B 109.4 . .
H22A C22 H22B 108.0 . .
N15 C23 N13 111.8(6) . .
N15 C23 H23 124.1 . .
N13 C23 H23 124.1 . .
N14 C24 N15 115.6(6) . .
N14 C24 H24 122.2 . .
N15 C24 H24 122.2 . .
N12 C25 N10 114.1(5) . .
N12 C25 C26 122.0(5) . .
N10 C25 C26 123.8(5) . .
C30 C26 C27 117.9(6) . .
C30 C26 C25 120.2(5) . .
C27 C26 C25 121.8(5) . .
C28 C27 C26 118.9(6) . .
C28 C27 H27 120.5 . .
C26 C27 H27 120.5 . .
C29 C28 C27 119.7(6) . .
C29 C28 H28 120.2 . .
C27 C28 H28 120.2 . .
N16 C29 C28 122.3(6) . .
N16 C29 H29 118.9 . .
C28 C29 H29 118.9 . .
N16 C30 C26 124.0(6) . .
N16 C30 H30 118.0 . .
C26 C30 H30 118.0 . .
C1 N1 C5 117.3(5) . .
C1 N1 Ag1 121.7(4) . .
C5 N1 Ag1 120.7(4) . .
C6 N2 C10 104.5(4) . .
C6 N3 N7 109.7(4) . .
C6 N3 C7 132.0(5) . .
N7 N3 C7 118.0(5) . .
C8 N4 N5 109.0(5) . .
C8 N4 C7 130.7(6) . .
N5 N4 C7 120.3(5) . .
C9 N5 N4 101.9(6) . .
C8 N6 C9 102.2(6) . .
C10 N7 N3 102.2(4) . .
C15 N8 C14 118.1(5) . .
C15 N8 Ag1 118.5(4) . 1_556
C14 N8 Ag1 123.3(4) . 1_556
C16 N9 C20 117.0(5) . .
C16 N9 Ag2 128.1(4) . .
C20 N9 Ag2 114.7(4) . .
C21 N10 C25 103.9(4) . .
C21 N11 N12 109.0(4) . .
C21 N11 C22 132.9(5) . .
N12 N11 C22 117.9(4) . .
C25 N12 N11 103.1(4) . .
C23 N13 N14 109.8(5) . .
C23 N13 C22 128.0(5) . .
N14 N13 C22 122.1(4) . .
C24 N14 N13 100.8(5) . .
C23 N15 C24 102.0(5) . .
C30 N16 C29 117.2(5) . .
C30 N16 Ag2 123.3(4) . 1_554
C29 N16 Ag2 119.5(4) . 1_554
Mo1 O1 Ag1 173.2(2) . .
Mo4 O2 Mo3 109.99(17) . 2_635
Mo4 O2 Mo1 108.31(16) . .
Mo3 O2 Mo1 103.66(15) 2_635 .
Mo4 O3 Mo1 109.10(17) 2_635 .
Mo4 O3 Mo3 111.31(16) 2_635 2_635
Mo1 O3 Mo3 104.98(15) . 2_635
Mo1 O5 Mo2 119.06(18) . .
Mo4 O8 Mo2 120.06(18) . .
Mo3 O9 Mo2 120.30(19) . .
Mo4 O12 Mo1 93.06(13) . 2_635
Mo4 O12 Mo3 92.27(12) . 2_635
Mo1 O12 Mo3 163.25(18) 2_635 2_635
Mo4 O12 Mo4 103.80(15) . 2_635
Mo1 O12 Mo4 97.10(13) 2_635 2_635
Mo3 O12 Mo4 97.02(12) 2_635 2_635

loop_
_geom_bond_atom_site_label_1
_geom_bond_atom_site_label_2
_geom_bond_distance
_geom_bond_site_symmetry_2
Ag1 N1 2.139(4) .
Ag1 N8 2.164(5) 1_554
Ag1 O1 2.583(4) .
Ag2 N16 2.159(4) 1_556
Ag2 N9 2.169(4) .
Mo1 O4 1.701(4) .
Mo1 O1 1.707(4) .
Mo1 O5 1.890(4) .
Mo1 O3 1.990(4) .
Mo1 O12 2.279(3) 2_635
Mo1 O2 2.360(4) .
Mo1 Mo4 3.2010(10) 2_635
Mo2 O6 1.692(4) .
Mo2 O7 1.705(5) .
Mo2 O9 1.903(4) .
Mo2 O5 1.916(4) .
Mo2 O8 2.297(4) .
Mo3 O11 1.692(4) .
Mo3 O10 1.699(4) .
Mo3 O9 1.896(4) .
Mo3 O2 2.012(4) 2_635
Mo3 O3 2.344(4) 2_635
Mo3 O12 2.351(3) 2_635
Mo4 O13 1.688(4) .
Mo4 O8 1.741(4) .
Mo4 O2 1.936(3) .
Mo4 O3 1.939(3) 2_635
Mo4 O12 2.130(4) .
Mo4 O12 2.379(4) 2_635
Mo4 Mo1 3.2010(10) 2_635
C1 N1 1.318(7) .
C1 C2 1.372(8) .
C1 H1 0.9300 .
C2 C3 1.373(7) .
C2 H2 0.9300 .
C3 C4 1.385(8) .
C3 C6 1.462(7) .
C4 C5 1.375(7) .
C4 H4 0.9300 .
C5 N1 1.331(6) .
C5 H5 0.9300 .
C6 N2 1.313(7) .
C6 N3 1.351(7) .
C7 N4 1.442(7) .
C7 N3 1.453(7) .
C7 H7A 0.9700 .
C7 H7B 0.9700 .
C8 N6 1.305(8) .
C8 N4 1.337(8) .
C8 H8 0.9300 .
C9 N5 1.309(8) .
C9 N6 1.352(9) .
C9 H9 0.9300 .
C10 N7 1.329(7) .
C10 N2 1.354(7) .
C10 C11 1.469(7) .
C11 C12 1.385(8) .
C11 C15 1.385(7) .
C12 C13 1.362(8) .
C12 H12 0.9300 .
C13 C14 1.378(8) .
C13 H13 0.9300 .
C14 N8 1.330(8) .
C14 H14 0.9300 .
C15 N8 1.328(7) .
C15 H15 0.9300 .
C16 N9 1.326(7) .
C16 C17 1.377(8) .
C16 H16 0.9300 .
C17 C18 1.382(7) .
C17 H17 0.9300 .
C18 C19 1.382(7) .
C18 C21 1.475(7) .
C19 C20 1.363(7) .
C19 H19 0.9300 .
C20 N9 1.332(7) .
C20 H20 0.9300 .
C21 N10 1.315(7) .
C21 N11 1.360(6) .
C22 N11 1.432(7) .
C22 N13 1.441(7) .
C22 H22A 0.9700 .
C22 H22B 0.9700 .
C23 N15 1.302(8) .
C23 N13 1.307(7) .
C23 H23 0.9300 .
C24 N14 1.328(8) .
C24 N15 1.332(9) .
C24 H24 0.9300 .
C25 N12 1.327(7) .
C25 N10 1.358(7) .
C25 C26 1.467(8) .
C26 C30 1.374(7) .
C26 C27 1.384(8) .
C27 C28 1.373(8) .
C27 H27 0.9300 .
C28 C29 1.371(8) .
C28 H28 0.9300 .
C29 N16 1.350(8) .
C29 H29 0.9300 .
C30 N16 1.336(7) .
C30 H30 0.9300 .
N3 N7 1.371(6) .
N4 N5 1.362(7) .
N8 Ag1 2.164(5) 1_556
N11 N12 1.363(6) .
N13 N14 1.354(6) .
N16 Ag2 2.159(4) 1_554
O2 Mo3 2.012(4) 2_635
O3 Mo4 1.939(3) 2_635
O3 Mo3 2.344(4) 2_635
O12 Mo1 2.279(3) 2_635
O12 Mo3 2.351(3) 2_635
O12 Mo4 2.379(4) 2_635

loop_
_geom_torsion_atom_site_label_1
_geom_torsion_atom_site_label_2
_geom_torsion_atom_site_label_3
_geom_torsion_atom_site_label_4
_geom_torsion
_geom_torsion_site_symmetry_1
_geom_torsion_site_symmetry_4
N1 C1 C2 C3 0.0(9) . .
C1 C2 C3 C4 -1.0(8) . .
C1 C2 C3 C6 175.2(6) . .
C2 C3 C4 C5 1.2(8) . .
C6 C3 C4 C5 -175.3(5) . .
C3 C4 C5 N1 -0.6(8) . .
C2 C3 C6 N2 -138.7(6) . .
C4 C3 C6 N2 37.5(8) . .
C2 C3 C6 N3 45.0(9) . .
C4 C3 C6 N3 -138.8(6) . .
N7 C10 C11 C12 164.6(5) . .
N2 C10 C11 C12 -14.3(8) . .
N7 C10 C11 C15 -16.1(9) . .
N2 C10 C11 C15 165.0(5) . .
C15 C11 C12 C13 -0.4(8) . .
C10 C11 C12 C13 178.9(5) . .
C11 C12 C13 C14 -0.4(9) . .
C12 C13 C14 N8 0.9(9) . .
C12 C11 C15 N8 0.7(9) . .
C10 C11 C15 N8 -178.6(5) . .
N9 C16 C17 C18 -0.6(9) . .
C16 C17 C18 C19 -3.1(8) . .
C16 C17 C18 C21 177.8(5) . .
C17 C18 C19 C20 4.4(8) . .
C21 C18 C19 C20 -176.5(5) . .
C18 C19 C20 N9 -2.2(8) . .
C19 C18 C21 N10 -31.1(8) . .
C17 C18 C21 N10 148.0(5) . .
C19 C18 C21 N11 143.5(5) . .
C17 C18 C21 N11 -37.4(8) . .
N12 C25 C26 C30 -9.4(8) . .
N10 C25 C26 C30 166.2(5) . .
N12 C25 C26 C27 173.5(5) . .
N10 C25 C26 C27 -10.9(8) . .
C30 C26 C27 C28 0.1(9) . .
C25 C26 C27 C28 177.2(5) . .
C26 C27 C28 C29 -1.2(9) . .
C27 C28 C29 N16 1.8(10) . .
C27 C26 C30 N16 0.6(9) . .
C25 C26 C30 N16 -176.6(5) . .
C2 C1 N1 C5 0.6(9) . .
C2 C1 N1 Ag1 174.3(5) . .
C4 C5 N1 C1 -0.4(8) . .
C4 C5 N1 Ag1 -174.1(4) . .
N8 Ag1 N1 C1 153.9(5) 1_554 .
O1 Ag1 N1 C1 -79.4(4) . .
N8 Ag1 N1 C5 -32.6(7) 1_554 .
O1 Ag1 N1 C5 94.1(4) . .
N3 C6 N2 C10 0.6(6) . .
C3 C6 N2 C10 -176.3(5) . .
N7 C10 N2 C6 -0.8(7) . .
C11 C10 N2 C6 178.2(5) . .
N2 C6 N3 N7 -0.3(6) . .
C3 C6 N3 N7 176.4(5) . .
N2 C6 N3 C7 -174.0(5) . .
C3 C6 N3 C7 2.6(10) . .
N4 C7 N3 C6 -98.1(7) . .
N4 C7 N3 N7 88.5(6) . .
N6 C8 N4 N5 1.8(8) . .
N6 C8 N4 C7 -176.1(5) . .
N3 C7 N4 C8 -80.4(8) . .
N3 C7 N4 N5 102.0(6) . .
N6 C9 N5 N4 0.1(8) . .
C8 N4 N5 C9 -1.1(7) . .
C7 N4 N5 C9 177.0(5) . .
N4 C8 N6 C9 -1.6(8) . .
N5 C9 N6 C8 0.9(8) . .
N2 C10 N7 N3 0.7(6) . .
C11 C10 N7 N3 -178.4(5) . .
C6 N3 N7 C10 -0.2(6) . .
C7 N3 N7 C10 174.5(5) . .
C11 C15 N8 C14 -0.2(9) . .
C11 C15 N8 Ag1 -176.6(4) . 1_556
C13 C14 N8 C15 -0.6(9) . .
C13 C14 N8 Ag1 175.6(4) . 1_556
C17 C16 N9 C20 2.8(8) . .
C17 C16 N9 Ag2 176.9(4) . .
C19 C20 N9 C16 -1.4(8) . .
C19 C20 N9 Ag2 -176.3(4) . .
N16 Ag2 N9 C16 -86.8(6) 1_556 .
N16 Ag2 N9 C20 87.4(6) 1_556 .
N11 C21 N10 C25 1.1(6) . .
C18 C21 N10 C25 176.5(5) . .
N12 C25 N10 C21 -1.2(6) . .
C26 C25 N10 C21 -177.1(5) . .
N10 C21 N11 N12 -0.8(6) . .
C18 C21 N11 N12 -176.0(5) . .
N10 C21 N11 C22 174.7(5) . .
C18 C21 N11 C22 -0.5(9) . .
N13 C22 N11 C21 -118.9(6) . .
N13 C22 N11 N12 56.2(6) . .
N10 C25 N12 N11 0.7(6) . .
C26 C25 N12 N11 176.7(5) . .
C21 N11 N12 C25 0.0(6) . .
C22 N11 N12 C25 -176.2(5) . .
N15 C23 N13 N14 0.8(8) . .
N15 C23 N13 C22 179.3(6) . .
N11 C22 N13 C23 -96.1(7) . .
N11 C22 N13 N14 82.2(6) . .
N15 C24 N14 N13 0.5(7) . .
C23 N13 N14 C24 -0.7(7) . .
C22 N13 N14 C24 -179.3(5) . .
N13 C23 N15 C24 -0.5(8) . .
N14 C24 N15 C23 0.0(8) . .
C26 C30 N16 C29 0.0(9) . .
C26 C30 N16 Ag2 175.9(4) . 1_554
C28 C29 N16 C30 -1.2(9) . .
C28 C29 N16 Ag2 -177.2(5) . 1_554
O4 Mo1 O1 Ag1 139.4(19) . .
O5 Mo1 O1 Ag1 33(2) . .
O3 Mo1 O1 Ag1 -121.8(19) . .
O12 Mo1 O1 Ag1 -51(2) 2_635 .
O2 Mo1 O1 Ag1 -51.9(19) . .
Mo4 Mo1 O1 Ag1 -121.5(19) 2_635 .
N1 Ag1 O1 Mo1 96.8(19) . .
N8 Ag1 O1 Mo1 -98.7(19) 1_554 .
O13 Mo4 O2 Mo3 76.1(2) . 2_635
O8 Mo4 O2 Mo3 -178.09(18) . 2_635
O3 Mo4 O2 Mo3 -61.4(4) 2_635 2_635
O12 Mo4 O2 Mo3 -21.20(16) . 2_635
O12 Mo4 O2 Mo3 -99.10(17) 2_635 2_635
Mo1 Mo4 O2 Mo3 -22.1(2) 2_635 2_635
O13 Mo4 O2 Mo1 -171.23(17) . .
O8 Mo4 O2 Mo1 -65.45(18) . .
O3 Mo4 O2 Mo1 51.3(4) 2_635 .
O12 Mo4 O2 Mo1 91.45(16) . .
O12 Mo4 O2 Mo1 13.54(14) 2_635 .
Mo1 Mo4 O2 Mo1 90.56(16) 2_635 .
O4 Mo1 O2 Mo4 -60.5(7) . .
O1 Mo1 O2 Mo4 165.1(2) . .
O5 Mo1 O2 Mo4 64.94(17) . .
O3 Mo1 O2 Mo4 -92.20(17) . .
O12 Mo1 O2 Mo4 -14.53(15) 2_635 .
Mo4 Mo1 O2 Mo4 -57.00(13) 2_635 .
O4 Mo1 O2 Mo3 56.3(6) . 2_635
O1 Mo1 O2 Mo3 -78.13(17) . 2_635
O5 Mo1 O2 Mo3 -178.26(16) . 2_635
O3 Mo1 O2 Mo3 24.60(13) . 2_635
O12 Mo1 O2 Mo3 102.27(15) 2_635 2_635
Mo4 Mo1 O2 Mo3 59.80(11) 2_635 2_635
O4 Mo1 O3 Mo4 -73.6(2) . 2_635
O1 Mo1 O3 Mo4 179.68(18) . 2_635
O5 Mo1 O3 Mo4 52.3(4) . 2_635
O12 Mo1 O3 Mo4 21.12(15) 2_635 2_635
O2 Mo1 O3 Mo4 98.32(17) . 2_635
O4 Mo1 O3 Mo3 166.98(16) . 2_635
O1 Mo1 O3 Mo3 60.28(18) . 2_635
O5 Mo1 O3 Mo3 -67.1(3) . 2_635
O12 Mo1 O3 Mo3 -98.27(15) 2_635 2_635
O2 Mo1 O3 Mo3 -21.07(12) . 2_635
Mo4 Mo1 O3 Mo3 -119.4(2) 2_635 2_635
O4 Mo1 O5 Mo2 73.1(2) . .
O1 Mo1 O5 Mo2 -178.5(2) . .
O3 Mo1 O5 Mo2 -50.9(4) . .
O12 Mo1 O5 Mo2 -20.5(2) 2_635 .
O2 Mo1 O5 Mo2 -94.0(2) . .
Mo4 Mo1 O5 Mo2 -19.3(3) 2_635 .
O6 Mo2 O5 Mo1 177.8(2) . .
O7 Mo2 O5 Mo1 -74.8(3) . .
O9 Mo2 O5 Mo1 40.1(4) . .
O8 Mo2 O5 Mo1 89.9(2) . .
O13 Mo4 O8 Mo2 -178.11(19) . .
O2 Mo4 O8 Mo2 78.2(2) . .
O3 Mo4 O8 Mo2 -75.2(2) 2_635 .
O12 Mo4 O8 Mo2 0.1(5) . .
O12 Mo4 O8 Mo2 0.82(17) 2_635 .
Mo1 Mo4 O8 Mo2 -74.6(2) 2_635 .
O6 Mo2 O8 Mo4 179.6(2) . .
O7 Mo2 O8 Mo4 -5.8(7) . .
O9 Mo2 O8 Mo4 75.2(2) . .
O5 Mo2 O8 Mo4 -76.3(2) . .
O11 Mo3 O9 Mo2 178.7(2) . .
O10 Mo3 O9 Mo2 -73.7(3) . .
O2 Mo3 O9 Mo2 47.8(4) 2_635 .
O3 Mo3 O9 Mo2 92.3(2) 2_635 .
O12 Mo3 O9 Mo2 20.8(2) 2_635 .
O6 Mo2 O9 Mo3 -178.3(3) . .
O7 Mo2 O9 Mo3 73.8(3) . .
O5 Mo2 O9 Mo3 -40.7(4) . .
O8 Mo2 O9 Mo3 -90.2(2) . .
O13 Mo4 O12 Mo1 80.88(16) . 2_635
O8 Mo4 O12 Mo1 -97.4(4) . 2_635
O2 Mo4 O12 Mo1 -178.96(16) . 2_635
O3 Mo4 O12 Mo1 -18.19(14) 2_635 2_635
O12 Mo4 O12 Mo1 -98.08(15) 2_635 2_635
O13 Mo4 O12 Mo3 -83.24(15) . 2_635
O8 Mo4 O12 Mo3 98.5(4) . 2_635
O2 Mo4 O12 Mo3 16.92(14) . 2_635
O3 Mo4 O12 Mo3 177.69(16) 2_635 2_635
O12 Mo4 O12 Mo3 97.80(14) 2_635 2_635
Mo1 Mo4 O12 Mo3 -164.12(18) 2_635 2_635
O13 Mo4 O12 Mo4 178.96(15) . 2_635
O8 Mo4 O12 Mo4 0.7(4) . 2_635
O2 Mo4 O12 Mo4 -80.88(15) . 2_635
O3 Mo4 O12 Mo4 79.89(15) 2_635 2_635
O12 Mo4 O12 Mo4 0.0 2_635 2_635
Mo1 Mo4 O12 Mo4 98.08(15) 2_635 2_635
